data_2243652
loop_
_publ_author_name
'Harish Chinthal, Chayanna'
'Kavitha, Channappa N.'
'Yathirajan, Hemmige S.'
'Foro, Sabine'
'Rathore, Ravindranath S.'
'Glidewell, Christopher'

_publ_section_title
;
 Fifteen 4-(2-methoxyphenyl)piperazin-1-ium salts containing organic
 anions: supramolecular assembly in zero, one, two and three dimensions
;
_journal_coeditor_code HB7950
_journal_issue 11
_journal_name_full 'Acta Crystallographica Section E'
_journal_page_first 1779
_journal_page_last 1793
_journal_paper_doi 10.1107/S2056989020014097
_journal_volume 76
_journal_year 2020
_chemical_formula_iupac 'C11 H17 N2 O +, C7 H6 N O2 -'
_chemical_formula_moiety 'C11 H17 N2 O +, C7 H6 N O2 -'
_chemical_formula_sum 'C18 H23 N3 O3'
_chemical_formula_weight 329.39
_chemical_name_systematic
;
4-(2-Methoxyphenyl)piperazin-1-ium 4-aminobenzoate
;
_space_group_crystal_system monoclinic
_space_group_IT_number 14
_space_group_name_Hall '-P 2ybc'
_space_group_name_H-M_alt 'P 1 21/c 1'
_atom_sites_solution_hydrogens mixed
_atom_sites_solution_primary difmap
_audit_creation_method SHELXL-2014
_cell_angle_alpha 90
_cell_angle_beta 106.911(8)
_cell_angle_gamma 90
_cell_formula_units_Z 4
_cell_length_a 14.9220(10)
_cell_length_b 7.6951(5)
_cell_length_c 15.5600(10)
_cell_measurement_reflns_used 3671
_cell_measurement_temperature 296(2)
_cell_measurement_theta_max 27.767
_cell_measurement_theta_min 2.693
_cell_volume 1709.4(2)
_computing_cell_refinement
;
CrysAlis RED (Oxford Diffraction, 2009)
;
_computing_data_collection
;
CrysAlis CCD (Oxford Diffraction, 2009)
;
_computing_data_reduction
;
CrysAlis RED (Oxford Diffraction, 2009)
;
_computing_molecular_graphics
;
PLATON (Spek, 2020)
;
_computing_publication_material
;
SHELXL-2014 (Sheldrick, 2015b) and PLATON (Spek, 2020)
;
_computing_structure_refinement
;
SHELXL-2014 (Sheldrick, 2015b)
;
_computing_structure_solution
;
SHELXT (Sheldrick, 2015a)
;
_diffrn_ambient_temperature 296(2)
_diffrn_measured_fraction_theta_full 0.999
_diffrn_measured_fraction_theta_max 0.930
_diffrn_measurement_device_type
;
Oxford Diffraction Xcalibur with Sapphire CCD
;
_diffrn_measurement_method '\w scans'
_diffrn_radiation_monochromator graphite
_diffrn_radiation_type MoK\a
_diffrn_radiation_wavelength 0.71073
_diffrn_reflns_av_R_equivalents 0.0143
_diffrn_reflns_av_unetI/netI 0.0223
_diffrn_reflns_limit_h_max 15
_diffrn_reflns_limit_h_min -18
_diffrn_reflns_limit_k_max 9
_diffrn_reflns_limit_k_min -5
_diffrn_reflns_limit_l_max 20
_diffrn_reflns_limit_l_min -17
_diffrn_reflns_number 6720
_diffrn_reflns_theta_full 25.242
_diffrn_reflns_theta_max 27.550
_diffrn_reflns_theta_min 2.693
_diffrn_source 'Enhance (Mo) X-ray Source'
_diffrn_standards_decay_% 0
_diffrn_standards_interval_count 0
_diffrn_standards_interval_time 0
_diffrn_standards_number 0
_exptl_absorpt_coefficient_mu 0.088
_exptl_absorpt_correction_T_max 0.986
_exptl_absorpt_correction_T_min 0.830
_exptl_absorpt_correction_type multi-scan
_exptl_absorpt_process_details
;
(CrysAlis RED; Oxford Diffraction, 2009)
;
_exptl_crystal_colour orange
_exptl_crystal_density_diffrn 1.280
_exptl_crystal_description plate
_exptl_crystal_F_000 704
_exptl_crystal_size_max 0.480
_exptl_crystal_size_mid 0.440
_exptl_crystal_size_min 0.160
_refine_diff_density_max 0.147
_refine_diff_density_min -0.245
_refine_ls_extinction_coef 0.019(2)
_refine_ls_extinction_expression Fc^*^=kFc[1+0.001xFc^2^\l^3^/sin(2\q)]^-1/4^
_refine_ls_extinction_method SHELXL
_refine_ls_goodness_of_fit_ref 1.096
_refine_ls_hydrogen_treatment mixed
_refine_ls_matrix_type full
_refine_ls_number_parameters 231
_refine_ls_number_reflns 3668
_refine_ls_number_restraints 0
_refine_ls_restrained_S_all 1.096
_refine_ls_R_factor_all 0.0591
_refine_ls_R_factor_gt 0.0389
_refine_ls_shift/su_max 0.000
_refine_ls_shift/su_mean 0.000
_refine_ls_structure_factor_coef Fsqd
_refine_ls_weighting_details 'w=1/[\s^2^(Fo^2^)+(0.0619P)^2^+0.0395P] where P=(Fo^2^+2Fc^2^)/3'
_refine_ls_weighting_scheme calc
_refine_ls_wR_factor_gt 0.1037
_refine_ls_wR_factor_ref 0.1120
_reflns_number_gt 2606
_reflns_number_total 3668
_reflns_threshold_expression 'I > 2\s(I)'
_cod_data_source_file hb7950sup1.cif
_cod_data_source_block IX
_cod_original_sg_symbol_H-M 'P 21/c'
_cod_database_code 2243652
_shelx_space_group_comment
;
The symmetry employed for this shelxl refinement is uniquely defined
by the following loop, which should always be used as a source of
symmetry information in preference to the above space-group names.
They are only intended as comments.
;
_shelx_estimated_absorpt_t_min 0.959
_shelx_estimated_absorpt_t_max 0.986
_shelxl_version_number 2.014

loop_
_space_group_symop_operation_xyz
'x, y, z'
'-x, y+1/2, -z+1/2'
'-x, -y, -z'
'x, -y-1/2, z-1/2'

loop_
_atom_site_type_symbol
_atom_site_label
_atom_site_fract_x
_atom_site_fract_y
_atom_site_fract_z
_atom_site_U_iso_or_equiv
_atom_site_adp_type
_atom_site_calc_flag
_atom_site_occupancy
_atom_site_disorder_assembly
_atom_site_disorder_group
N N1 0.60709(8) 0.26835(15) 0.52995(8) 0.0431(3) Uani d 1 . .
H H11 0.5586(10) 0.2606(17) 0.4643(10) 0.052 Uiso d 1 . .
H H12 0.5953(10) 0.3661(19) 0.5615(10) 0.052 Uiso d 1 . .
C C2 0.70246(9) 0.28650(18) 0.51932(9) 0.0442(3) Uani d 1 . .
H H2A 0.7056 0.3915 0.4858 0.053 Uiso calc 1 . .
H H2B 0.7155 0.1883 0.4857 0.053 Uiso calc 1 . .
C C3 0.77450(9) 0.29453(16) 0.60945(8) 0.0385(3) Uani d 1 . .
H H3A 0.8364 0.3050 0.6015 0.046 Uiso calc 1 . .
H H3B 0.7635 0.3963 0.6417 0.046 Uiso calc 1 . .
N N4 0.77041(7) 0.13685(13) 0.66227(7) 0.0376(3) Uani d 1 . .
C C5 0.67672(9) 0.11904(18) 0.67358(9) 0.0433(3) Uani d 1 . .
H H5A 0.6642 0.2174 0.7074 0.052 Uiso calc 1 . .
H H5B 0.6741 0.0143 0.7074 0.052 Uiso calc 1 . .
C C6 0.60307(9) 0.11039(17) 0.58382(9) 0.0458(3) Uani d 1 . .
H H6A 0.6131 0.0079 0.5515 0.055 Uiso calc 1 . .
H H6B 0.5416 0.1013 0.5928 0.055 Uiso calc 1 . .
C C21 0.84580(9) 0.13068(16) 0.74309(9) 0.0409(3) Uani d 1 . .
C C22 0.93798(9) 0.11685(17) 0.73737(10) 0.0460(3) Uani d 1 . .
C C23 1.01328(10) 0.1198(2) 0.81461(11) 0.0600(4) Uani d 1 . .
H H23 1.0740 0.1142 0.8102 0.072 Uiso calc 1 . .
C C24 0.99867(13) 0.1311(2) 0.89743(11) 0.0714(5) Uani d 1 . .
H H24 1.0495 0.1345 0.9489 0.086 Uiso calc 1 . .
C C25 0.90983(13) 0.1373(3) 0.90449(11) 0.0732(5) Uani d 1 . .
H H25 0.9001 0.1412 0.9608 0.088 Uiso calc 1 . .
C C26 0.83373(11) 0.1379(2) 0.82761(9) 0.0559(4) Uani d 1 . .
H H26 0.7734 0.1432 0.8332 0.067 Uiso calc 1 . .
O O22 0.94654(7) 0.10004(14) 0.65293(7) 0.0603(3) Uani d 1 . .
C C27 1.03816(12) 0.1063(3) 0.64265(13) 0.0762(5) Uani d 1 . .
H H27A 1.0342 0.0973 0.5801 0.114 Uiso calc 1 . .
H H27B 1.0747 0.0114 0.6749 0.114 Uiso calc 1 . .
H H27C 1.0675 0.2142 0.6660 0.114 Uiso calc 1 . .
C C31 0.38418(8) 0.30821(15) 0.23323(8) 0.0341(3) Uani d 1 . .
C C32 0.30092(9) 0.39385(17) 0.19135(9) 0.0410(3) Uani d 1 . .
H H32 0.2734 0.4636 0.2255 0.049 Uiso calc 1 . .
C C33 0.25815(9) 0.37762(17) 0.10033(9) 0.0429(3) Uani d 1 . .
H H33 0.2021 0.4355 0.0741 0.051 Uiso calc 1 . .
C C34 0.29810(9) 0.27553(16) 0.04752(8) 0.0373(3) Uani d 1 . .
C C35 0.38187(9) 0.19061(17) 0.08919(8) 0.0395(3) Uani d 1 . .
H H35 0.4102 0.1226 0.0551 0.047 Uiso calc 1 . .
C C36 0.42342(9) 0.20608(16) 0.18038(9) 0.0382(3) Uani d 1 . .
H H36 0.4789 0.1468 0.2069 0.046 Uiso calc 1 . .
C C37 0.43113(9) 0.32513(16) 0.33203(8) 0.0379(3) Uani d 1 . .
O O31 0.50355(7) 0.23691(14) 0.36411(6) 0.0627(3) Uani d 1 . .
O O32 0.39544(7) 0.42404(13) 0.37713(6) 0.0526(3) Uani d 1 . .
N N34 0.25457(10) 0.25415(18) -0.04368(8) 0.0501(3) Uani d 1 . .
H H341 0.2158(11) 0.340(2) -0.0658(11) 0.060 Uiso d 1 . .
H H342 0.2928(11) 0.211(2) -0.0750(10) 0.060 Uiso d 1 . .

loop_
_atom_site_aniso_label
_atom_site_aniso_U_11
_atom_site_aniso_U_22
_atom_site_aniso_U_33
_atom_site_aniso_U_12
_atom_site_aniso_U_13
_atom_site_aniso_U_23
N1 0.0392(6) 0.0463(7) 0.0372(6) 0.0090(5) 0.0006(5) -0.0055(5)
C2 0.0476(8) 0.0477(8) 0.0356(7) 0.0105(6) 0.0093(6) 0.0029(6)
C3 0.0364(7) 0.0412(7) 0.0369(7) 0.0019(5) 0.0090(5) 0.0051(5)
N4 0.0319(5) 0.0418(6) 0.0361(6) 0.0015(4) 0.0054(4) 0.0063(5)
C5 0.0370(7) 0.0447(7) 0.0471(8) -0.0015(5) 0.0106(6) 0.0064(6)
C6 0.0352(7) 0.0449(8) 0.0523(9) 0.0009(5) 0.0048(6) -0.0043(6)
C21 0.0396(7) 0.0402(7) 0.0385(7) 0.0019(5) 0.0045(6) 0.0068(6)
C22 0.0402(7) 0.0477(8) 0.0459(8) 0.0075(6) 0.0061(6) 0.0066(6)
C23 0.0402(8) 0.0653(10) 0.0642(11) 0.0072(7) -0.0012(7) 0.0102(8)
C24 0.0632(11) 0.0846(13) 0.0482(10) 0.0057(9) -0.0124(8) 0.0141(9)
C25 0.0752(12) 0.0985(14) 0.0378(9) 0.0081(10) 0.0037(8) 0.0151(9)
C26 0.0529(9) 0.0727(10) 0.0402(8) 0.0057(7) 0.0105(7) 0.0130(7)
O22 0.0416(6) 0.0838(8) 0.0561(7) 0.0162(5) 0.0150(5) 0.0020(6)
C27 0.0525(10) 0.0953(14) 0.0880(14) 0.0157(9) 0.0320(9) 0.0088(11)
C31 0.0373(6) 0.0343(6) 0.0318(7) -0.0043(5) 0.0119(5) -0.0014(5)
C32 0.0437(7) 0.0454(7) 0.0371(7) 0.0048(5) 0.0165(6) -0.0029(6)
C33 0.0371(7) 0.0497(8) 0.0402(8) 0.0052(6) 0.0086(6) 0.0023(6)
C34 0.0392(7) 0.0411(7) 0.0311(6) -0.0106(5) 0.0093(5) -0.0014(5)
C35 0.0405(7) 0.0435(7) 0.0375(7) -0.0041(5) 0.0162(6) -0.0115(6)
C36 0.0346(6) 0.0407(7) 0.0380(7) 0.0009(5) 0.0086(5) -0.0050(6)
C37 0.0433(7) 0.0375(6) 0.0326(7) -0.0062(5) 0.0108(6) -0.0023(5)
O31 0.0634(7) 0.0731(7) 0.0387(6) 0.0183(5) -0.0053(5) -0.0091(5)
O32 0.0664(7) 0.0579(6) 0.0364(5) 0.0017(5) 0.0197(5) -0.0099(4)
N34 0.0537(8) 0.0590(8) 0.0337(6) -0.0036(6) 0.0067(5) -0.0047(6)

loop_
_atom_type_symbol
_atom_type_description
_atom_type_scat_dispersion_real
_atom_type_scat_dispersion_imag
_atom_type_scat_source
C C 0.0033 0.0016 'International Tables Vol C Tables 4.2.6.8 and 6.1.1.4'
H H 0.0000 0.0000 'International Tables Vol C Tables 4.2.6.8 and 6.1.1.4'
N N 0.0061 0.0033 'International Tables Vol C Tables 4.2.6.8 and 6.1.1.4'
O O 0.0106 0.0060 'International Tables Vol C Tables 4.2.6.8 and 6.1.1.4'

loop_
_geom_angle_atom_site_label_1
_geom_angle_atom_site_label_2
_geom_angle_atom_site_label_3
_geom_angle_site_symmetry_1
_geom_angle_site_symmetry_3
_geom_angle
_geom_angle_publ_flag
C2 N1 C6 . . 109.66(10) ?
C2 N1 H11 . . 107.7(8) ?
C6 N1 H11 . . 111.5(7) ?
C2 N1 H12 . . 108.2(9) ?
C6 N1 H12 . . 108.3(9) ?
H11 N1 H12 . . 111.5(11) ?
N1 C2 C3 . . 110.42(11) ?
N1 C2 H2A . . 109.6 ?
C3 C2 H2A . . 109.6 ?
N1 C2 H2B . . 109.6 ?
C3 C2 H2B . . 109.6 ?
H2A C2 H2B . . 108.1 ?
N4 C3 C2 . . 110.62(10) ?
N4 C3 H3A . . 109.5 ?
C2 C3 H3A . . 109.5 ?
N4 C3 H3B . . 109.5 ?
C2 C3 H3B . . 109.5 ?
H3A C3 H3B . . 108.1 ?
C21 N4 C5 . . 115.29(10) ?
C21 N4 C3 . . 111.66(9) ?
C5 N4 C3 . . 109.81(9) ?
N4 C5 C6 . . 110.91(11) ?
N4 C5 H5A . . 109.5 ?
C6 C5 H5A . . 109.5 ?
N4 C5 H5B . . 109.5 ?
C6 C5 H5B . . 109.5 ?
H5A C5 H5B . . 108.0 ?
N1 C6 C5 . . 110.38(10) ?
N1 C6 H6A . . 109.6 ?
C5 C6 H6A . . 109.6 ?
N1 C6 H6B . . 109.6 ?
C5 C6 H6B . . 109.6 ?
H6A C6 H6B . . 108.1 ?
C26 C21 C22 . . 117.66(13) ?
C26 C21 N4 . . 123.51(12) ?
C22 C21 N4 . . 118.83(12) ?
O22 C22 C23 . . 123.91(13) ?
O22 C22 C21 . . 115.81(12) ?
C23 C22 C21 . . 120.28(14) ?
C24 C23 C22 . . 120.38(15) ?
C24 C23 H23 . . 119.8 ?
C22 C23 H23 . . 119.8 ?
C25 C24 C23 . . 120.16(15) ?
C25 C24 H24 . . 119.9 ?
C23 C24 H24 . . 119.9 ?
C24 C25 C26 . . 120.10(16) ?
C24 C25 H25 . . 119.9 ?
C26 C25 H25 . . 120.0 ?
C21 C26 C25 . . 121.33(15) ?
C21 C26 H26 . . 119.3 ?
C25 C26 H26 . . 119.3 ?
C22 O22 C27 . . 117.90(12) ?
O22 C27 H27A . . 109.5 ?
O22 C27 H27B . . 109.5 ?
H27A C27 H27B . . 109.5 ?
O22 C27 H27C . . 109.5 ?
H27A C27 H27C . . 109.5 ?
H27B C27 H27C . . 109.5 ?
C36 C31 C32 . . 117.75(11) ?
C36 C31 C37 . . 120.43(11) ?
C32 C31 C37 . . 121.82(11) ?
C33 C32 C31 . . 121.46(12) ?
C33 C32 H32 . . 119.3 ?
C31 C32 H32 . . 119.3 ?
C32 C33 C34 . . 120.54(12) ?
C32 C33 H33 . . 119.7 ?
C34 C33 H33 . . 119.7 ?
N34 C34 C33 . . 121.17(12) ?
N34 C34 C35 . . 120.69(12) ?
C33 C34 C35 . . 118.11(11) ?
C36 C35 C34 . . 120.86(11) ?
C36 C35 H35 . . 119.6 ?
C34 C35 H35 . . 119.6 ?
C35 C36 C31 . . 121.27(12) ?
C35 C36 H36 . . 119.4 ?
C31 C36 H36 . . 119.4 ?
O31 C37 O32 . . 124.36(12) ?
O31 C37 C31 . . 117.02(11) ?
O32 C37 C31 . . 118.62(11) ?
C34 N34 H341 . . 111.8(11) ?
C34 N34 H342 . . 114.2(10) ?
H341 N34 H342 . . 120.4(15) ?

loop_
_geom_bond_atom_site_label_1
_geom_bond_atom_site_label_2
_geom_bond_site_symmetry_2
_geom_bond_distance
_geom_bond_publ_flag
N1 C2 . 1.4864(18) ?
N1 C6 . 1.4875(18) ?
N1 H11 . 1.067(14) ?
N1 H12 . 0.942(15) ?
C2 C3 . 1.4997(16) ?
C2 H2A . 0.9700 ?
C2 H2B . 0.9700 ?
C3 N4 . 1.4768(15) ?
C3 H3A . 0.9700 ?
C3 H3B . 0.9700 ?
N4 C21 . 1.4235(16) ?
N4 C5 . 1.4654(16) ?
C5 C6 . 1.5067(18) ?
C5 H5A . 0.9700 ?
C5 H5B . 0.9700 ?
C6 H6A . 0.9700 ?
C6 H6B . 0.9700 ?
C21 C26 . 1.380(2) ?
C21 C22 . 1.4079(19) ?
C22 O22 . 1.3627(17) ?
C22 C23 . 1.3863(19) ?
C23 C24 . 1.371(2) ?
C23 H23 . 0.9300 ?
C24 C25 . 1.363(2) ?
C24 H24 . 0.9300 ?
C25 C26 . 1.389(2) ?
C25 H25 . 0.9300 ?
C26 H26 . 0.9300 ?
O22 C27 . 1.4228(18) ?
C27 H27A . 0.9600 ?
C27 H27B . 0.9600 ?
C27 H27C . 0.9600 ?
C31 C36 . 1.3844(17) ?
C31 C32 . 1.3897(17) ?
C31 C37 . 1.4982(16) ?
C32 C33 . 1.3796(18) ?
C32 H32 . 0.9300 ?
C33 C34 . 1.3902(18) ?
C33 H33 . 0.9300 ?
C34 N34 . 1.3881(16) ?
C34 C35 . 1.3923(18) ?
C35 C36 . 1.3784(17) ?
C35 H35 . 0.9300 ?
C36 H36 . 0.9300 ?
C37 O31 . 1.2506(16) ?
C37 O32 . 1.2542(15) ?
N34 H341 . 0.877(16) ?
N34 H342 . 0.913(16) ?

loop_
_geom_hbond_atom_site_label_D
_geom_hbond_atom_site_label_H
_geom_hbond_atom_site_label_A
_geom_hbond_site_symmetry_A
_geom_hbond_distance_DH
_geom_hbond_distance_HA
_geom_hbond_distance_DA
_geom_hbond_angle_DHA
_geom_hbond_publ_flag
N1 H11 O31 . 1.068(15) 1.547(15) 2.6048(15) 169.7(14) no
N1 H12 O32 3_666 0.942(15) 1.861(15) 2.7797(15) 164.4(14) no
N34 H342 O32 4_565 0.914(16) 2.155(16) 3.0535(18) 167.5(14) no

loop_
_geom_torsion_atom_site_label_1
_geom_torsion_atom_site_label_2
_geom_torsion_atom_site_label_3
_geom_torsion_atom_site_label_4
_geom_torsion_site_symmetry_1
_geom_torsion_site_symmetry_2
_geom_torsion_site_symmetry_3
_geom_torsion_site_symmetry_4
_geom_torsion
_geom_torsion_publ_flag
C6 N1 C2 C3 . . . . -57.43(14) ?
N1 C2 C3 N4 . . . . 58.53(13) ?
C2 C3 N4 C21 . . . . 172.34(11) ?
C2 C3 N4 C5 . . . . -58.48(13) ?
C21 N4 C5 C6 . . . . -174.66(10) ?
C3 N4 C5 C6 . . . . 58.16(13) ?
C2 N1 C6 C5 . . . . 56.92(14) ?
N4 C5 C6 N1 . . . . -57.96(14) ?
C5 N4 C21 C26 . . . . -10.87(18) ?
C3 N4 C21 C26 . . . . 115.36(14) ?
C5 N4 C21 C22 . . . . 169.26(11) ?
C3 N4 C21 C22 . . . . -64.51(14) ?
C26 C21 C22 O22 . . . . 176.36(13) ?
N4 C21 C22 O22 . . . . -3.76(17) ?
C26 C21 C22 C23 . . . . -3.3(2) ?
N4 C21 C22 C23 . . . . 176.56(11) ?
O22 C22 C23 C24 . . . . -177.72(15) ?
C21 C22 C23 C24 . . . . 1.9(2) ?
C22 C23 C24 C25 . . . . 0.8(3) ?
C23 C24 C25 C26 . . . . -2.1(3) ?
C22 C21 C26 C25 . . . . 2.1(2) ?
N4 C21 C26 C25 . . . . -177.79(13) ?
C24 C25 C26 C21 . . . . 0.6(3) ?
C23 C22 O22 C27 . . . . -7.6(2) ?
C21 C22 O22 C27 . . . . 172.72(13) ?
C36 C31 C32 C33 . . . . 0.31(19) ?
C37 C31 C32 C33 . . . . 179.98(12) ?
C31 C32 C33 C34 . . . . -0.6(2) ?
C32 C33 C34 N34 . . . . 178.21(12) ?
C32 C33 C34 C35 . . . . 0.14(19) ?
N34 C34 C35 C36 . . . . -177.43(12) ?
C33 C34 C35 C36 . . . . 0.65(19) ?
C34 C35 C36 C31 . . . . -0.97(19) ?
C32 C31 C36 C35 . . . . 0.48(19) ?
C37 C31 C36 C35 . . . . -179.20(11) ?
C36 C31 C37 O31 . . . . -3.44(17) ?
C32 C31 C37 O31 . . . . 176.90(13) ?
C36 C31 C37 O32 . . . . 177.29(12) ?
C32 C31 C37 O32 . . . . -2.37(18) ?

_cod_database_fobs_code 2243652
